data_7157995
loop_
_publ_author_name
'Kong, Xiang-Kai'
'Xiong, Zhi-Min'
'Zhi, Xiang'
'Meng, Xue-Ling'
'Zhao, Jing-Feng'
'Chen, Wen'
'Zhang, Hongbin'

_publ_section_title
;
 Lewis acid mediated cyclization: synthesis of 2 spirocyclohexylindolines.
;
_journal_issue 18
_journal_name_full 'Organic &amp; biomolecular chemistry'
_journal_page_first 4043
_journal_page_last 4047
_journal_paper_doi 10.1039/d1ob00293g
_journal_volume 19
_journal_year 2021
_chemical_formula_moiety 'C25 H35 N O6'
_chemical_formula_sum 'C25 H35 N O6'
_chemical_formula_weight 445.54
_space_group_crystal_system monoclinic
_space_group_IT_number 14
_space_group_name_Hall '-P 2yn'
_space_group_name_H-M_alt 'P 1 21/n 1'
_atom_sites_solution_hydrogens mixed
_audit_block_doi 10.5517/ccdc.csd.cc27jx2s
_audit_update_record
;
2021-03-21 deposited with the CCDC.	2021-03-29 downloaded from the CCDC.
;
_cell_angle_alpha 90
_cell_angle_beta 103.8030(10)
_cell_angle_gamma 90
_cell_formula_units_Z 4
_cell_length_a 9.2271(3)
_cell_length_b 17.1809(5)
_cell_length_c 15.5673(5)
_cell_measurement_reflns_used 8989
_cell_measurement_temperature 100.(2)
_cell_measurement_theta_max 72.2215
_cell_measurement_theta_min 2.9230
_cell_volume 2396.61(13)
_computing_cell_refinement 'SAINT V8.38A (Bruker AXS Inc., 2017)'
_computing_data_collection 'Bruker Instrument Service vV6.2.9'
_computing_data_reduction 'SAINT V8.38A (Bruker AXS Inc., 2017)'
_computing_molecular_graphics 'shelXle (C.B. Huebschle, rev 882)'
_computing_structure_refinement 'SHELXL-2017/1 (Sheldrick, 2017)'
_computing_structure_solution 'SHELXT 2014/5 (Sheldrick, 2014)'
_diffrn_ambient_temperature 100.(2)
_diffrn_detector_area_resol_mean 7.3910
_diffrn_measured_fraction_theta_full 0.996
_diffrn_measured_fraction_theta_max 0.996
_diffrn_measurement_device_type 'Bruker D8 QUEST PHOTON II'
_diffrn_radiation_monochromator 'Helixos MX multilayer Optic'
_diffrn_radiation_type 'Cu K\a'
_diffrn_radiation_wavelength 1.54178
_diffrn_reflns_av_R_equivalents 0.0393
_diffrn_reflns_av_unetI/netI 0.0264
_diffrn_reflns_limit_h_max 11
_diffrn_reflns_limit_h_min -11
_diffrn_reflns_limit_k_max 21
_diffrn_reflns_limit_k_min -18
_diffrn_reflns_limit_l_max 19
_diffrn_reflns_limit_l_min -17
_diffrn_reflns_number 25019
_diffrn_reflns_theta_full 72.22
_diffrn_reflns_theta_max 72.22
_diffrn_reflns_theta_min 3.90
_diffrn_source 'Ius Diamond'
_diffrn_source_type Microfocus
_exptl_absorpt_coefficient_mu 0.712
_exptl_absorpt_correction_T_max 0.84
_exptl_absorpt_correction_T_min 0.72
_exptl_absorpt_correction_type multi-scan
_exptl_absorpt_process_details
;
SADABS-2016/2 - Bruker AXS area detector scaling and absorption correction
;
_exptl_crystal_colour 'clear light colourless'
_exptl_crystal_density_diffrn 1.235
_exptl_crystal_density_method 'not measured'
_exptl_crystal_description block
_exptl_crystal_F_000 960
_exptl_crystal_size_max 0.360
_exptl_crystal_size_mid 0.350
_exptl_crystal_size_min 0.250
_refine_diff_density_max 0.288
_refine_diff_density_min -0.224
_refine_ls_extinction_method none
_refine_ls_goodness_of_fit_ref 1.039
_refine_ls_hydrogen_treatment mixed
_refine_ls_matrix_type full
_refine_ls_number_parameters 300
_refine_ls_number_reflns 4711
_refine_ls_number_restraints 0
_refine_ls_restrained_S_all 1.039
_refine_ls_R_factor_all 0.0386
_refine_ls_R_factor_gt 0.0365
_refine_ls_shift/su_max 0.001
_refine_ls_shift/su_mean 0.000
_refine_ls_structure_factor_coef Fsqd
_refine_ls_weighting_details 'w=1/[\s^2^(Fo^2^)+(0.0370P)^2^+1.1198P] where P=(Fo^2^+2Fc^2^)/3'
_refine_ls_weighting_scheme calc
_refine_ls_wR_factor_gt 0.0871
_refine_ls_wR_factor_ref 0.0888
_reflns_number_gt 4454
_reflns_number_total 4711
_reflns_threshold_expression 'I > 2\s(I)'
_cod_data_source_file d1ob00293g2.cif
_cod_data_source_block zhb_kxk7
_cod_depositor_comments
;
The following automatic conversions were performed:

data item '_exptl_absorpt_correction_type' value 'Multi-Scan' was
changed to 'multi-scan' in accordance with the
/home/data/users/saulius/crontab/automatic-downloads/rss-feeds/RSC/lib/dictionaries/cif_core.dic
dictionary named 'cif_core.dic' version 2.4.2 last updated on
2011-04-26.

Automatic conversion script
Id: cif_fix_values 7556 2019-12-06 15:28:31Z antanas 

 Adding full bibliography for 7157995--7158001.cif.
;
_cod_database_code 7157995

loop_
_space_group_symop_operation_xyz
'x, y, z'
'-x+1/2, y+1/2, -z+1/2'
'-x, -y, -z'
'x-1/2, -y-1/2, z-1/2'

loop_
_atom_site_type_symbol
_atom_site_label
_atom_site_fract_x
_atom_site_fract_y
_atom_site_fract_z
_atom_site_U_iso_or_equiv
_atom_site_adp_type
_atom_site_calc_flag
_atom_site_refinement_flags_adp
_atom_site_refinement_flags_occupancy
_atom_site_refinement_flags_posn
_atom_site_occupancy
_atom_site_disorder_assembly
_atom_site_disorder_group
O O1 0.87441(8) 0.91208(4) 0.40493(5) 0.01403(17) Uani d . . . 1 . .
O O2 0.67162(9) 0.53918(5) 0.35480(6) 0.0234(2) Uani d . . . 1 . .
O O3 0.60156(8) 0.82874(5) 0.30448(5) 0.01556(17) Uani d . . . 1 . .
O O4 0.40309(9) 0.85808(5) 0.36017(5) 0.0222(2) Uani d . . . 1 . .
O O5 0.77046(9) 0.64662(5) 0.42799(6) 0.0234(2) Uani d . . . 1 . .
O O6 0.86746(8) 0.80836(5) 0.49354(5) 0.01712(18) Uani d . . . 1 . .
N N1 0.58720(10) 0.73233(5) 0.49773(6) 0.0144(2) Uani d . . . 1 . .
H H35 0.6737(19) 0.7275(9) 0.4838(11) 0.029(4) Uiso d . . . 1 . .
C C1 1.05486(14) 0.96237(8) 0.33643(9) 0.0274(3) Uani d . . . 1 . .
H H31 0.979448 0.960818 0.280203 0.041 Uiso calc U . R 1 . .
H H30 1.154442 0.957243 0.32511 0.041 Uiso calc U . R 1 . .
H H1 1.047895 1.012012 0.366195 0.041 Uiso calc U . R 1 . .
C C2 1.02826(12) 0.89597(7) 0.39483(7) 0.0156(2) Uani d . . . 1 . .
C C3 0.80954(12) 0.86357(6) 0.45108(7) 0.0125(2) Uani d . . . 1 . .
C C4 0.64875(11) 0.88870(6) 0.44606(7) 0.0125(2) Uani d . . . 1 . .
H H26 0.645812 0.946582 0.43908 0.015 Uiso calc U . R 1 . .
C C5 0.60234(11) 0.87115(6) 0.53095(7) 0.0129(2) Uani d . . . 1 . .
C C6 0.57117(11) 0.79485(6) 0.55374(7) 0.0133(2) Uani d . . . 1 . .
C C7 0.48691(12) 0.67296(6) 0.47163(7) 0.0134(2) Uani d . . . 1 . .
C C8 0.51963(12) 0.60873(6) 0.42733(7) 0.0149(2) Uani d . . . 1 . .
C C9 0.66433(13) 0.60238(7) 0.40625(8) 0.0170(2) Uani d . . . 1 . .
C C10 0.81010(17) 0.52991(9) 0.32975(13) 0.0425(4) Uani d . . . 1 . .
H H19 0.831513 0.577106 0.299639 0.064 Uiso calc U . R 1 . .
H H20 0.803207 0.485292 0.289756 0.064 Uiso calc U . R 1 . .
H H2 0.890405 0.520991 0.382689 0.064 Uiso calc U . R 1 . .
C C11 0.43414(14) 0.72387(7) 0.23258(8) 0.0240(3) Uani d . . . 1 . .
H H5 0.508265 0.686436 0.263934 0.036 Uiso calc U . R 1 . .
H H4 0.382127 0.702008 0.175378 0.036 Uiso calc U . R 1 . .
H H3 0.361837 0.734806 0.268014 0.036 Uiso calc U . R 1 . .
C C12 0.51162(12) 0.79851(7) 0.21777(7) 0.0169(2) Uani d . . . 1 . .
C C13 0.40303(15) 0.86029(8) 0.17147(8) 0.0253(3) Uani d . . . 1 . .
H H7 0.321057 0.865277 0.201181 0.038 Uiso calc U . R 1 . .
H H8 0.362905 0.845211 0.109644 0.038 Uiso calc U . R 1 . .
H H6 0.455053 0.910245 0.173696 0.038 Uiso calc U . R 1 . .
C C14 0.63106(15) 0.78374(9) 0.16758(9) 0.0294(3) Uani d . . . 1 . .
H H9 0.685872 0.832068 0.164233 0.044 Uiso calc U . R 1 . .
H H11 0.584206 0.765711 0.107664 0.044 Uiso calc U . R 1 . .
H H10 0.700286 0.74391 0.198408 0.044 Uiso calc U . R 1 . .
C C15 0.53536(12) 0.85524(6) 0.36548(7) 0.0138(2) Uani d . . . 1 . .
C C16 0.52932(12) 0.78211(7) 0.63290(7) 0.0162(2) Uani d . . . 1 . .
H H15 0.510863 0.730516 0.649491 0.019 Uiso calc U . R 1 . .
C C17 0.51423(13) 0.84355(7) 0.68776(8) 0.0189(2) Uani d . . . 1 . .
H H14 0.482083 0.834066 0.740412 0.023 Uiso calc U . R 1 . .
C C18 0.54603(13) 0.91896(7) 0.66589(8) 0.0189(2) Uani d . . . 1 . .
H H12 0.537295 0.961149 0.703779 0.023 Uiso calc U . R 1 . .
C C19 0.59073(12) 0.93203(7) 0.58803(7) 0.0157(2) Uani d . . . 1 . .
H H13 0.613846 0.983501 0.573397 0.019 Uiso calc U . R 1 . .
C C20 0.33302(12) 0.68437(7) 0.48770(8) 0.0177(2) Uani d . . . 1 . .
H H25 0.305996 0.740146 0.480257 0.021 Uiso calc U . R 1 . .
H H16 0.335114 0.669718 0.549491 0.021 Uiso calc U . R 1 . .
C C21 0.21419(13) 0.63642(7) 0.42534(8) 0.0200(2) Uani d . . . 1 . .
H H24 0.118871 0.639637 0.443812 0.024 Uiso calc U . R 1 . .
H H23 0.197645 0.657155 0.36443 0.024 Uiso calc U . R 1 . .
C C22 0.26518(13) 0.55232(7) 0.42743(9) 0.0233(3) Uani d . . . 1 . .
H H22 0.184713 0.519951 0.391099 0.028 Uiso calc U . R 1 . .
H H17 0.28689 0.532632 0.488941 0.028 Uiso calc U . R 1 . .
C C23 0.40475(13) 0.54616(7) 0.39164(8) 0.0203(2) Uani d . . . 1 . .
H H18 0.450845 0.494432 0.407158 0.024 Uiso calc U . R 1 . .
H H21 0.375579 0.549923 0.326322 0.024 Uiso calc U . R 1 . .
C C24 1.02790(13) 0.81841(8) 0.34807(9) 0.0237(3) Uani d . . . 1 . .
H H29 1.006597 0.776532 0.386003 0.036 Uiso calc U . R 1 . .
H H28 1.12583 0.809637 0.335612 0.036 Uiso calc U . R 1 . .
H H27 0.951062 0.81899 0.292415 0.036 Uiso calc U . R 1 . .
C C25 1.13948(12) 0.89873(7) 0.48438(8) 0.0169(2) Uani d . . . 1 . .
H H33 1.127563 0.947717 0.5142 0.025 Uiso calc U . R 1 . .
H H32 1.241195 0.895382 0.475922 0.025 Uiso calc U . R 1 . .
H H34 1.121309 0.854867 0.520665 0.025 Uiso calc U . R 1 . .

loop_
_atom_site_aniso_label
_atom_site_aniso_U_11
_atom_site_aniso_U_22
_atom_site_aniso_U_33
_atom_site_aniso_U_12
_atom_site_aniso_U_13
_atom_site_aniso_U_23
O1 0.0107(4) 0.0152(4) 0.0180(4) -0.0002(3) 0.0069(3) 0.0011(3)
O2 0.0208(4) 0.0203(4) 0.0328(5) -0.0014(3) 0.0139(4) -0.0096(4)
O3 0.0119(4) 0.0230(4) 0.0126(4) -0.0010(3) 0.0044(3) -0.0038(3)
O4 0.0109(4) 0.0381(5) 0.0182(4) 0.0000(3) 0.0043(3) -0.0047(4)
O5 0.0180(4) 0.0210(4) 0.0344(5) -0.0034(3) 0.0127(4) -0.0078(4)
O6 0.0130(4) 0.0162(4) 0.0225(4) 0.0006(3) 0.0049(3) 0.0041(3)
N1 0.0125(4) 0.0150(5) 0.0174(5) -0.0016(4) 0.0068(4) -0.0033(4)
C1 0.0166(6) 0.0376(7) 0.0303(7) -0.0004(5) 0.0101(5) 0.0145(6)
C2 0.0091(5) 0.0206(6) 0.0190(5) 0.0002(4) 0.0071(4) 0.0007(4)
C3 0.0118(5) 0.0136(5) 0.0126(5) -0.0026(4) 0.0037(4) -0.0031(4)
C4 0.0116(5) 0.0129(5) 0.0140(5) 0.0003(4) 0.0046(4) -0.0003(4)
C5 0.0087(5) 0.0175(5) 0.0126(5) 0.0000(4) 0.0027(4) -0.0004(4)
C6 0.0100(5) 0.0159(5) 0.0139(5) -0.0002(4) 0.0023(4) -0.0019(4)
C7 0.0140(5) 0.0145(5) 0.0119(5) -0.0006(4) 0.0033(4) 0.0025(4)
C8 0.0153(5) 0.0141(5) 0.0159(5) -0.0005(4) 0.0049(4) 0.0012(4)
C9 0.0188(5) 0.0143(5) 0.0191(5) 0.0013(4) 0.0069(4) -0.0008(4)
C10 0.0315(8) 0.0361(8) 0.0705(11) -0.0063(6) 0.0331(8) -0.0260(8)
C11 0.0257(6) 0.0238(6) 0.0199(6) -0.0065(5) 0.0007(5) 0.0010(5)
C12 0.0161(5) 0.0225(6) 0.0116(5) -0.0028(4) 0.0025(4) -0.0032(4)
C13 0.0299(7) 0.0253(6) 0.0173(6) 0.0003(5) -0.0014(5) 0.0025(5)
C14 0.0238(6) 0.0444(8) 0.0226(6) -0.0060(6) 0.0104(5) -0.0151(6)
C15 0.0131(5) 0.0168(5) 0.0123(5) 0.0011(4) 0.0044(4) 0.0010(4)
C16 0.0153(5) 0.0193(6) 0.0143(5) -0.0025(4) 0.0040(4) 0.0011(4)
C17 0.0174(5) 0.0279(6) 0.0126(5) -0.0021(5) 0.0057(4) -0.0019(5)
C18 0.0189(5) 0.0222(6) 0.0159(5) 0.0002(4) 0.0048(4) -0.0067(5)
C19 0.0132(5) 0.0161(5) 0.0174(5) -0.0015(4) 0.0029(4) -0.0021(4)
C20 0.0141(5) 0.0191(6) 0.0210(6) -0.0017(4) 0.0066(4) -0.0039(4)
C21 0.0139(5) 0.0213(6) 0.0249(6) -0.0016(4) 0.0050(5) -0.0040(5)
C22 0.0182(6) 0.0182(6) 0.0347(7) -0.0057(5) 0.0091(5) -0.0037(5)
C23 0.0195(6) 0.0151(5) 0.0272(6) -0.0031(4) 0.0074(5) -0.0053(5)
C24 0.0154(5) 0.0324(7) 0.0250(6) 0.0001(5) 0.0082(5) -0.0117(5)
C25 0.0132(5) 0.0190(5) 0.0193(6) -0.0021(4) 0.0053(4) -0.0017(4)

loop_
_atom_type_symbol
_atom_type_description
_atom_type_scat_dispersion_real
_atom_type_scat_dispersion_imag
_atom_type_scat_source
C C 0.0181 0.0091 'International Tables Vol C Tables 4.2.6.8 and 6.1.1.4'
H H 0.0000 0.0000 'International Tables Vol C Tables 4.2.6.8 and 6.1.1.4'
N N 0.0311 0.0180 'International Tables Vol C Tables 4.2.6.8 and 6.1.1.4'
O O 0.0492 0.0322 'International Tables Vol C Tables 4.2.6.8 and 6.1.1.4'

loop_
_geom_angle_atom_site_label_1
_geom_angle_atom_site_label_2
_geom_angle_atom_site_label_3
_geom_angle_site_symmetry_1
_geom_angle_site_symmetry_3
_geom_angle
_geom_angle_publ_flag
C3 O1 C2 . . 120.15(8) ?
C9 O2 C10 . . 114.96(10) ?
C15 O3 C12 . . 120.88(8) ?
C7 N1 C6 . . 125.82(9) ?
C7 N1 H35 . . 116.4(11) ?
C6 N1 H35 . . 117.3(11) ?
C2 C1 H31 . . 109.5 ?
C2 C1 H30 . . 109.5 ?
H31 C1 H30 . . 109.5 ?
C2 C1 H1 . . 109.5 ?
H31 C1 H1 . . 109.5 ?
H30 C1 H1 . . 109.5 ?
O1 C2 C1 . . 102.60(9) ?
O1 C2 C24 . . 108.69(9) ?
C1 C2 C24 . . 110.82(10) ?
O1 C2 C25 . . 110.40(9) ?
C1 C2 C25 . . 110.84(10) ?
C24 C2 C25 . . 112.98(10) ?
O6 C3 O1 . . 126.20(10) ?
O6 C3 C4 . . 123.22(10) ?
O1 C3 C4 . . 110.56(9) ?
C5 C4 C3 . . 111.86(9) ?
C5 C4 C15 . . 110.98(9) ?
C3 C4 C15 . . 113.48(9) ?
C5 C4 H26 . . 106.7 ?
C3 C4 H26 . . 106.7 ?
C15 C4 H26 . . 106.7 ?
C19 C5 C6 . . 119.19(10) ?
C19 C5 C4 . . 119.22(10) ?
C6 C5 C4 . . 121.60(10) ?
C16 C6 C5 . . 119.10(10) ?
C16 C6 N1 . . 121.19(10) ?
C5 C6 N1 . . 119.68(10) ?
N1 C7 C8 . . 122.20(10) ?
N1 C7 C20 . . 116.63(10) ?
C8 C7 C20 . . 121.01(10) ?
C7 C8 C9 . . 119.87(10) ?
C7 C8 C23 . . 122.34(10) ?
C9 C8 C23 . . 117.57(10) ?
O5 C9 O2 . . 120.70(10) ?
O5 C9 C8 . . 127.56(11) ?
O2 C9 C8 . . 111.72(10) ?
O2 C10 H19 . . 109.5 ?
O2 C10 H20 . . 109.5 ?
H19 C10 H20 . . 109.5 ?
O2 C10 H2 . . 109.5 ?
H19 C10 H2 . . 109.5 ?
H20 C10 H2 . . 109.5 ?
C12 C11 H5 . . 109.5 ?
C12 C11 H4 . . 109.5 ?
H5 C11 H4 . . 109.5 ?
C12 C11 H3 . . 109.5 ?
H5 C11 H3 . . 109.5 ?
H4 C11 H3 . . 109.5 ?
O3 C12 C11 . . 109.69(9) ?
O3 C12 C14 . . 101.98(9) ?
C11 C12 C14 . . 111.39(11) ?
O3 C12 C13 . . 110.25(9) ?
C11 C12 C13 . . 112.50(10) ?
C14 C12 C13 . . 110.53(11) ?
C12 C13 H7 . . 109.5 ?
C12 C13 H8 . . 109.5 ?
H7 C13 H8 . . 109.5 ?
C12 C13 H6 . . 109.5 ?
H7 C13 H6 . . 109.5 ?
H8 C13 H6 . . 109.5 ?
C12 C14 H9 . . 109.5 ?
C12 C14 H11 . . 109.5 ?
H9 C14 H11 . . 109.5 ?
C12 C14 H10 . . 109.5 ?
H9 C14 H10 . . 109.5 ?
H11 C14 H10 . . 109.5 ?
O4 C15 O3 . . 126.66(10) ?
O4 C15 C4 . . 121.40(10) ?
O3 C15 C4 . . 111.83(9) ?
C17 C16 C6 . . 121.00(11) ?
C17 C16 H15 . . 119.5 ?
C6 C16 H15 . . 119.5 ?
C16 C17 C18 . . 120.10(11) ?
C16 C17 H14 . . 119.9 ?
C18 C17 H14 . . 119.9 ?
C19 C18 C17 . . 119.27(11) ?
C19 C18 H12 . . 120.4 ?
C17 C18 H12 . . 120.4 ?
C18 C19 C5 . . 121.29(11) ?
C18 C19 H13 . . 119.4 ?
C5 C19 H13 . . 119.4 ?
C7 C20 C21 . . 112.73(9) ?
C7 C20 H25 . . 109.0 ?
C21 C20 H25 . . 109.0 ?
C7 C20 H16 . . 109.0 ?
C21 C20 H16 . . 109.0 ?
H25 C20 H16 . . 107.8 ?
C22 C21 C20 . . 109.23(10) ?
C22 C21 H24 . . 109.8 ?
C20 C21 H24 . . 109.8 ?
C22 C21 H23 . . 109.8 ?
C20 C21 H23 . . 109.8 ?
H24 C21 H23 . . 108.3 ?
C21 C22 C23 . . 110.06(10) ?
C21 C22 H22 . . 109.6 ?
C23 C22 H22 . . 109.6 ?
C21 C22 H17 . . 109.6 ?
C23 C22 H17 . . 109.6 ?
H22 C22 H17 . . 108.2 ?
C8 C23 C22 . . 113.21(10) ?
C8 C23 H18 . . 108.9 ?
C22 C23 H18 . . 108.9 ?
C8 C23 H21 . . 108.9 ?
C22 C23 H21 . . 108.9 ?
H18 C23 H21 . . 107.8 ?
C2 C24 H29 . . 109.5 ?
C2 C24 H28 . . 109.5 ?
H29 C24 H28 . . 109.5 ?
C2 C24 H27 . . 109.5 ?
H29 C24 H27 . . 109.5 ?
H28 C24 H27 . . 109.5 ?
C2 C25 H33 . . 109.5 ?
C2 C25 H32 . . 109.5 ?
H33 C25 H32 . . 109.5 ?
C2 C25 H34 . . 109.5 ?
H33 C25 H34 . . 109.5 ?
H32 C25 H34 . . 109.5 ?

loop_
_geom_bond_atom_site_label_1
_geom_bond_atom_site_label_2
_geom_bond_site_symmetry_2
_geom_bond_distance
_geom_bond_publ_flag
O1 C3 . 1.3320(13) ?
O1 C2 . 1.4910(12) ?
O2 C9 . 1.3604(14) ?
O2 C10 . 1.4311(15) ?
O3 C15 . 1.3263(13) ?
O3 C12 . 1.4988(13) ?
O4 C15 . 1.2044(14) ?
O5 C9 . 1.2219(15) ?
O6 C3 . 1.2057(14) ?
N1 C7 . 1.3719(14) ?
N1 C6 . 1.4135(14) ?
N1 H35 . 0.880(17) ?
C1 C2 . 1.5149(16) ?
C1 H31 . 0.98 ?
C1 H30 . 0.98 ?
C1 H1 . 0.98 ?
C2 C24 . 1.5181(16) ?
C2 C25 . 1.5218(15) ?
C3 C4 . 1.5292(14) ?
C4 C5 . 1.5134(14) ?
C4 C15 . 1.5403(15) ?
C4 H26 . 1.0 ?
C5 C19 . 1.3931(16) ?
C5 C6 . 1.4055(15) ?
C6 C16 . 1.3937(15) ?
C7 C8 . 1.3725(16) ?
C7 C20 . 1.5122(15) ?
C8 C9 . 1.4530(15) ?
C8 C23 . 1.5188(15) ?
C10 H19 . 0.98 ?
C10 H20 . 0.98 ?
C10 H2 . 0.98 ?
C11 C12 . 1.5123(16) ?
C11 H5 . 0.98 ?
C11 H4 . 0.98 ?
C11 H3 . 0.98 ?
C12 C14 . 1.5167(16) ?
C12 C13 . 1.5183(17) ?
C13 H7 . 0.98 ?
C13 H8 . 0.98 ?
C13 H6 . 0.98 ?
C14 H9 . 0.98 ?
C14 H11 . 0.98 ?
C14 H10 . 0.98 ?
C16 C17 . 1.3854(17) ?
C16 H15 . 0.95 ?
C17 C18 . 1.3887(17) ?
C17 H14 . 0.95 ?
C18 C19 . 1.3886(16) ?
C18 H12 . 0.95 ?
C19 H13 . 0.95 ?
C20 C21 . 1.5217(16) ?
C20 H25 . 0.99 ?
C20 H16 . 0.99 ?
C21 C22 . 1.5175(17) ?
C21 H24 . 0.99 ?
C21 H23 . 0.99 ?
C22 C23 . 1.5239(16) ?
C22 H22 . 0.99 ?
C22 H17 . 0.99 ?
C23 H18 . 0.99 ?
C23 H21 . 0.99 ?
C24 H29 . 0.98 ?
C24 H28 . 0.98 ?
C24 H27 . 0.98 ?
C25 H33 . 0.98 ?
C25 H32 . 0.98 ?
C25 H34 . 0.98 ?

loop_
_geom_hbond_atom_site_label_D
_geom_hbond_atom_site_label_H
_geom_hbond_atom_site_label_A
_geom_hbond_site_symmetry_A
_geom_hbond_distance_DH
_geom_hbond_distance_HA
_geom_hbond_distance_DA
_geom_hbond_angle_DHA
_geom_hbond_publ_flag
N1 H35 O5 . 0.880(17) 1.963(17) 2.6613(12) 135.3(14) ?
N1 H35 O6 . 0.880(17) 2.241(17) 2.9118(12) 132.9(14) ?
C1 H31 O2 2_655 0.98 2.6 3.4644(16) 146.8 ?
C11 H3 O4 . 0.98 2.54 3.1010(16) 116.6 ?
C13 H7 O4 . 0.98 2.41 2.9378(15) 113.0 ?
C24 H29 O6 . 0.98 2.4 2.9916(15) 118.0 ?
C24 H28 O4 1_655 0.98 2.63 3.4890(15) 146.4 ?
C25 H34 O6 . 0.98 2.41 2.9836(13) 116.5 ?

loop_
_geom_torsion_atom_site_label_1
_geom_torsion_atom_site_label_2
_geom_torsion_atom_site_label_3
_geom_torsion_atom_site_label_4
_geom_torsion_site_symmetry_1
_geom_torsion_site_symmetry_2
_geom_torsion_site_symmetry_3
_geom_torsion_site_symmetry_4
_geom_torsion
_geom_torsion_publ_flag
C3 O1 C2 C1 . . . . 178.04(10) ?
C3 O1 C2 C24 . . . . 60.65(12) ?
C3 O1 C2 C25 . . . . -63.79(12) ?
C2 O1 C3 O6 . . . . 6.34(16) ?
C2 O1 C3 C4 . . . . -175.58(8) ?
O6 C3 C4 C5 . . . . 31.96(14) ?
O1 C3 C4 C5 . . . . -146.19(9) ?
O6 C3 C4 C15 . . . . -94.54(12) ?
O1 C3 C4 C15 . . . . 87.31(11) ?
C3 C4 C5 C19 . . . . 105.69(11) ?
C15 C4 C5 C19 . . . . -126.46(10) ?
C3 C4 C5 C6 . . . . -74.09(12) ?
C15 C4 C5 C6 . . . . 53.76(13) ?
C19 C5 C6 C16 . . . . 0.04(15) ?
C4 C5 C6 C16 . . . . 179.82(10) ?
C19 C5 C6 N1 . . . . -177.98(10) ?
C4 C5 C6 N1 . . . . 1.80(15) ?
C7 N1 C6 C16 . . . . 47.61(16) ?
C7 N1 C6 C5 . . . . -134.41(11) ?
C6 N1 C7 C8 . . . . -170.71(10) ?
C6 N1 C7 C20 . . . . 13.92(16) ?
N1 C7 C8 C9 . . . . -0.34(17) ?
C20 C7 C8 C9 . . . . 174.83(10) ?
N1 C7 C8 C23 . . . . -174.80(10) ?
C20 C7 C8 C23 . . . . 0.37(17) ?
C10 O2 C9 O5 . . . . 0.06(18) ?
C10 O2 C9 C8 . . . . 178.78(12) ?
C7 C8 C9 O5 . . . . 4.78(19) ?
C23 C8 C9 O5 . . . . 179.50(12) ?
C7 C8 C9 O2 . . . . -173.83(10) ?
C23 C8 C9 O2 . . . . 0.89(15) ?
C15 O3 C12 C11 . . . . -67.74(13) ?
C15 O3 C12 C14 . . . . 174.10(10) ?
C15 O3 C12 C13 . . . . 56.68(13) ?
C12 O3 C15 O4 . . . . 0.41(17) ?
C12 O3 C15 C4 . . . . -175.84(9) ?
C5 C4 C15 O4 . . . . 39.86(14) ?
C3 C4 C15 O4 . . . . 166.83(10) ?
C5 C4 C15 O3 . . . . -143.66(9) ?
C3 C4 C15 O3 . . . . -16.69(13) ?
C5 C6 C16 C17 . . . . 1.78(16) ?
N1 C6 C16 C17 . . . . 179.78(10) ?
C6 C16 C17 C18 . . . . -2.31(17) ?
C16 C17 C18 C19 . . . . 0.97(17) ?
C17 C18 C19 C5 . . . . 0.87(17) ?
C6 C5 C19 C18 . . . . -1.36(16) ?
C4 C5 C19 C18 . . . . 178.85(10) ?
N1 C7 C20 C21 . . . . 155.57(10) ?
C8 C7 C20 C21 . . . . -19.87(15) ?
C7 C20 C21 C22 . . . . 51.20(13) ?
C20 C21 C22 C23 . . . . -64.26(13) ?
C7 C8 C23 C22 . . . . -13.01(16) ?
C9 C8 C23 C22 . . . . 172.42(10) ?
C21 C22 C23 C8 . . . . 44.52(14) ?
